data_7122642
loop_
_publ_author_name
'Enachi, Andreea'
'Baabe, Dirk'
'Zaretzke, Marc-Kevin'
'Schweyen, Peter'
'Freytag, Matthias'
'Raeder, Jan'
'Walter, Marc D.'

_publ_section_title
;
 [(NHC)CoR<sub>2</sub>]: pre-catalysts for homogeneous olefin and alkyne
 hydrogenation.
;
_journal_issue 98
_journal_name_full 'Chemical communications (Cambridge, England)'
_journal_page_first 13798
_journal_page_last 13801
_journal_paper_doi 10.1039/c8cc08891h
_journal_volume 54
_journal_year 2018
_chemical_formula_sum 'C19 H42 Co N2 Si2'
_chemical_formula_weight 413.66
_space_group_IT_number 2
_space_group_name_Hall '-P 1'
_space_group_name_H-M_alt 'P -1'
_symmetry_cell_setting triclinic
_symmetry_space_group_name_Hall '-P 1'
_symmetry_space_group_name_H-M 'P -1'
_atom_sites_solution_hydrogens geom
_atom_sites_solution_primary direct
_atom_sites_solution_secondary difmap
_audit_creation_method SHELXL-97
_audit_update_record
;
2018-08-25 deposited with the CCDC.
2018-11-19 downloaded from the CCDC.
;
_cell_angle_alpha 114.154(8)
_cell_angle_beta 91.303(6)
_cell_angle_gamma 94.570(6)
_cell_formula_units_Z 2
_cell_length_a 10.1876(8)
_cell_length_b 11.4336(9)
_cell_length_c 11.5040(9)
_cell_measurement_reflns_used 22617
_cell_measurement_temperature 100(2)
_cell_measurement_theta_max 76.0310
_cell_measurement_theta_min 4.2080
_cell_volume 1216.53(18)
_computing_cell_refinement
; 
CrysAlisPro, Agilent Technologies, 
Version 1.171.37.35 (release 13-08-2014 CrysAlis171 .NET) 
(compiled Aug 13 2014,18:06:01) 
;
_computing_data_collection
; 
CrysAlisPro, Agilent Technologies, 
Version 1.171.37.35 (release 13-08-2014 CrysAlis171 .NET) 
(compiled Aug 13 2014,18:06:01) 
;
_computing_data_reduction
; 
CrysAlisPro, Agilent Technologies, 
Version 1.171.37.35 (release 13-08-2014 CrysAlis171 .NET) 
(compiled Aug 13 2014,18:06:01) 
;
_computing_molecular_graphics 'Bruker XP'
_computing_publication_material SHELXL-97
_computing_structure_refinement 'SHELXL-97 (Sheldrick, 1997)'
_computing_structure_solution 'SHELXS-97 (Sheldrick, 1990)'
_diffrn_ambient_temperature 100(2)
_diffrn_detector_area_resol_mean 10.3543
_diffrn_measured_fraction_theta_full 0.999
_diffrn_measured_fraction_theta_max 0.994
_diffrn_measurement_device_type 'Oxford Diffraction Xcalibur, Atlas, Nova'
_diffrn_measurement_method '\w scans'
_diffrn_radiation_monochromator mirror
_diffrn_radiation_type 'Cu K\a'
_diffrn_radiation_wavelength 1.54184
_diffrn_reflns_av_R_equivalents 0.0509
_diffrn_reflns_av_sigmaI/netI 0.0233
_diffrn_reflns_limit_h_max 12
_diffrn_reflns_limit_h_min -12
_diffrn_reflns_limit_k_max 14
_diffrn_reflns_limit_k_min -14
_diffrn_reflns_limit_l_max 14
_diffrn_reflns_limit_l_min -14
_diffrn_reflns_number 49990
_diffrn_reflns_theta_full 75.00
_diffrn_reflns_theta_max 76.33
_diffrn_reflns_theta_min 4.22
_diffrn_source 'sealed X-ray tube'
_exptl_absorpt_coefficient_mu 6.481
_exptl_absorpt_correction_T_max 1.00000
_exptl_absorpt_correction_T_min 0.44563
_exptl_absorpt_correction_type multi-scan
_exptl_absorpt_process_details
; 
CrysAlisPro, Agilent Technologies, 
Version 1.171.37.35 (release 13-08-2014 CrysAlis171 .NET) 
(compiled Aug 13 2014,18:06:01) 
;
_exptl_crystal_colour green
_exptl_crystal_density_diffrn 1.129
_exptl_crystal_density_method 'not measured'
_exptl_crystal_description irregular
_exptl_crystal_F_000 450
_exptl_crystal_size_max 0.16
_exptl_crystal_size_mid 0.10
_exptl_crystal_size_min 0.08
_refine_diff_density_max 0.358
_refine_diff_density_min -0.486
_refine_diff_density_rms 0.045
_refine_ls_extinction_method none
_refine_ls_goodness_of_fit_ref 1.035
_refine_ls_hydrogen_treatment constr
_refine_ls_matrix_type full
_refine_ls_number_parameters 229
_refine_ls_number_reflns 5078
_refine_ls_number_restraints 0
_refine_ls_restrained_S_all 1.035
_refine_ls_R_factor_all 0.0350
_refine_ls_R_factor_gt 0.0335
_refine_ls_shift/su_max 0.001
_refine_ls_shift/su_mean 0.000
_refine_ls_structure_factor_coef Fsqd
_refine_ls_weighting_details 'calc w=1/[\s^2^(Fo^2^)+(0.0343P)^2^+0.7309P] where P=(Fo^2^+2Fc^2^)/3'
_refine_ls_weighting_scheme calc
_refine_ls_wR_factor_gt 0.0779
_refine_ls_wR_factor_ref 0.0788
_reflns_number_gt 4912
_reflns_number_total 5078
_reflns_threshold_expression >2sigma(I)
_cod_data_source_file c8cc08891h2.cif
_cod_data_source_block anen03
_cod_depositor_comments 'Adding full bibliography for 7122642--7122652.cif.'
_cod_original_cell_volume 1216.52(17)
_cod_database_code 7122642

loop_
_symmetry_equiv_pos_as_xyz
'x, y, z'
'-x, -y, -z'

loop_
_atom_site_label
_atom_site_type_symbol
_atom_site_fract_x
_atom_site_fract_y
_atom_site_fract_z
_atom_site_U_iso_or_equiv
_atom_site_adp_type
_atom_site_occupancy
_atom_site_symmetry_multiplicity
_atom_site_calc_flag
_atom_site_refinement_flags
Co Co 0.67475(3) 0.35675(3) 0.60387(2) 0.02020(8) Uani 1 1 d .
Si1 Si 0.84712(5) 0.24660(5) 0.33326(4) 0.02256(11) Uani 1 1 d .
Si2 Si 0.66250(5) 0.66300(5) 0.82365(5) 0.02413(11) Uani 1 1 d .
N1 N 0.47896(13) 0.19785(13) 0.69783(13) 0.0184(3) Uani 1 1 d .
N2 N 0.67519(13) 0.21493(13) 0.78038(13) 0.0186(3) Uani 1 1 d .
C1 C 0.60297(15) 0.25537(16) 0.70478(15) 0.0183(3) Uani 1 1 d .
C2 C 0.47477(17) 0.12189(17) 0.76635(16) 0.0229(3) Uani 1 1 d .
H2 H 0.3999 0.0715 0.7748 0.027 Uiso 1 1 calc R
C3 C 0.59739(17) 0.13360(17) 0.81836(16) 0.0226(3) Uani 1 1 d .
H3 H 0.6253 0.0935 0.8713 0.027 Uiso 1 1 calc R
C4 C 0.36081(16) 0.20734(17) 0.62335(16) 0.0225(3) Uani 1 1 d .
C5 C 0.3826(2) 0.3201(2) 0.5877(3) 0.0480(6) Uani 1 1 d .
H5A H 0.4046 0.3992 0.6651 0.072 Uiso 1 1 calc R
H5B H 0.3020 0.3277 0.5442 0.072 Uiso 1 1 calc R
H5C H 0.4553 0.3066 0.5307 0.072 Uiso 1 1 calc R
C6 C 0.3398(3) 0.0871(3) 0.5020(3) 0.0799(12) Uani 1 1 d .
H6A H 0.4186 0.0782 0.4528 0.120 Uiso 1 1 calc R
H6B H 0.2636 0.0923 0.4515 0.120 Uiso 1 1 calc R
H6C H 0.3237 0.0122 0.5225 0.120 Uiso 1 1 calc R
C7 C 0.2449(2) 0.2259(5) 0.7053(3) 0.0962(16) Uani 1 1 d .
H7A H 0.2232 0.1482 0.7200 0.144 Uiso 1 1 calc R
H7B H 0.1689 0.2419 0.6620 0.144 Uiso 1 1 calc R
H7C H 0.2670 0.2996 0.7872 0.144 Uiso 1 1 calc R
C8 C 0.81621(16) 0.25739(17) 0.82708(16) 0.0216(3) Uani 1 1 d .
C9 C 0.88154(17) 0.3279(2) 0.75312(18) 0.0284(4) Uani 1 1 d .
H9A H 0.8750 0.2710 0.6619 0.043 Uiso 1 1 calc R
H9B H 0.9747 0.3530 0.7827 0.043 Uiso 1 1 calc R
H9C H 0.8371 0.4050 0.7671 0.043 Uiso 1 1 calc R
C10 C 0.88804(18) 0.13826(19) 0.80667(19) 0.0312(4) Uani 1 1 d .
H10A H 0.8478 0.0937 0.8558 0.047 Uiso 1 1 calc R
H10B H 0.9812 0.1649 0.8353 0.047 Uiso 1 1 calc R
H10C H 0.8810 0.0800 0.7158 0.047 Uiso 1 1 calc R
C11 C 0.81952(18) 0.34675(19) 0.96891(17) 0.0278(4) Uani 1 1 d .
H11A H 0.7696 0.4202 0.9805 0.042 Uiso 1 1 calc R
H11B H 0.9112 0.3779 1.0014 0.042 Uiso 1 1 calc R
H11C H 0.7799 0.2995 1.0158 0.042 Uiso 1 1 calc R
C12 C 0.69823(19) 0.2381(2) 0.41783(18) 0.0342(4) Uani 1 1 d .
H12A H 0.6851 0.1490 0.4117 0.041 Uiso 1 1 calc R
H12B H 0.6236 0.2481 0.3671 0.041 Uiso 1 1 calc R
C13 C 0.8323(2) 0.1206(2) 0.16311(19) 0.0367(5) Uani 1 1 d .
H13A H 0.8285 0.0347 0.1630 0.055 Uiso 1 1 calc R
H13B H 0.9090 0.1335 0.1183 0.055 Uiso 1 1 calc R
H13C H 0.7516 0.1284 0.1198 0.055 Uiso 1 1 calc R
C14 C 0.8777(2) 0.40885(19) 0.32916(19) 0.0329(4) Uani 1 1 d .
H14A H 0.8039 0.4227 0.2816 0.049 Uiso 1 1 calc R
H14B H 0.9596 0.4128 0.2872 0.049 Uiso 1 1 calc R
H14C H 0.8857 0.4759 0.4166 0.049 Uiso 1 1 calc R
C15 C 0.9979(2) 0.2164(2) 0.4102(2) 0.0344(4) Uani 1 1 d .
H15A H 1.0186 0.2872 0.4945 0.052 Uiso 1 1 calc R
H15B H 1.0726 0.2111 0.3567 0.052 Uiso 1 1 calc R
H15C H 0.9811 0.1352 0.4197 0.052 Uiso 1 1 calc R
C16 C 0.68111(19) 0.54998(18) 0.65773(17) 0.0275(4) Uani 1 1 d .
H16A H 0.7667 0.5772 0.6329 0.033 Uiso 1 1 calc R
H16B H 0.6117 0.5641 0.6045 0.033 Uiso 1 1 calc R
C17 C 0.6300(3) 0.8284(2) 0.8398(2) 0.0496(6) Uani 1 1 d .
H17A H 0.7027 0.8639 0.8059 0.074 Uiso 1 1 calc R
H17B H 0.6231 0.8846 0.9301 0.074 Uiso 1 1 calc R
H17C H 0.5473 0.8229 0.7919 0.074 Uiso 1 1 calc R
C18 C 0.81703(19) 0.6908(2) 0.92791(19) 0.0331(4) Uani 1 1 d .
H18A H 0.8305 0.6122 0.9395 0.050 Uiso 1 1 calc R
H18B H 0.8083 0.7615 1.0112 0.050 Uiso 1 1 calc R
H18C H 0.8927 0.7132 0.8874 0.050 Uiso 1 1 calc R
C19 C 0.5252(2) 0.6037(2) 0.8973(2) 0.0462(6) Uani 1 1 d .
H19A H 0.4407 0.6024 0.8540 0.069 Uiso 1 1 calc R
H19B H 0.5248 0.6612 0.9880 0.069 Uiso 1 1 calc R
H19C H 0.5381 0.5165 0.8884 0.069 Uiso 1 1 calc R

loop_
_atom_site_aniso_label
_atom_site_aniso_U_11
_atom_site_aniso_U_22
_atom_site_aniso_U_33
_atom_site_aniso_U_23
_atom_site_aniso_U_13
_atom_site_aniso_U_12
Co 0.02115(14) 0.02325(15) 0.01724(14) 0.00952(11) 0.00141(10) 0.00154(10)
Si1 0.0250(2) 0.0231(2) 0.0183(2) 0.00752(18) 0.00207(17) 0.00060(18)
Si2 0.0245(2) 0.0216(2) 0.0259(2) 0.00945(19) -0.00234(18) 0.00277(18)
N1 0.0182(6) 0.0203(7) 0.0173(6) 0.0080(5) 0.0004(5) 0.0034(5)
N2 0.0191(6) 0.0200(7) 0.0171(6) 0.0079(5) -0.0005(5) 0.0040(5)
C1 0.0182(7) 0.0200(8) 0.0165(7) 0.0068(6) 0.0002(6) 0.0048(6)
C2 0.0244(8) 0.0232(8) 0.0231(8) 0.0119(7) 0.0004(6) 0.0013(6)
C3 0.0257(8) 0.0217(8) 0.0237(8) 0.0125(7) -0.0004(7) 0.0031(7)
C4 0.0174(7) 0.0283(9) 0.0231(8) 0.0119(7) -0.0015(6) 0.0042(6)
C5 0.0342(11) 0.0473(13) 0.0753(17) 0.0413(13) -0.0259(11) -0.0051(10)
C6 0.097(2) 0.0372(14) 0.0726(19) -0.0105(13) -0.0662(18) 0.0241(14)
C7 0.0282(12) 0.235(5) 0.093(2) 0.127(3) 0.0315(14) 0.055(2)
C8 0.0185(7) 0.0250(9) 0.0199(8) 0.0076(7) -0.0024(6) 0.0052(6)
C9 0.0187(8) 0.0396(11) 0.0294(9) 0.0170(8) 0.0004(7) 0.0015(7)
C10 0.0251(9) 0.0304(10) 0.0357(10) 0.0099(8) -0.0042(7) 0.0106(7)
C11 0.0254(8) 0.0314(10) 0.0213(9) 0.0061(7) -0.0022(7) 0.0013(7)
C12 0.0302(10) 0.0413(11) 0.0217(9) 0.0056(8) 0.0034(7) -0.0087(8)
C13 0.0472(12) 0.0330(11) 0.0241(9) 0.0070(8) 0.0069(8) -0.0033(9)
C14 0.0429(11) 0.0289(10) 0.0295(10) 0.0140(8) 0.0063(8) 0.0052(8)
C15 0.0318(10) 0.0396(11) 0.0348(10) 0.0169(9) 0.0043(8) 0.0104(8)
C16 0.0343(9) 0.0268(9) 0.0236(9) 0.0135(7) -0.0018(7) -0.0009(7)
C17 0.0669(16) 0.0273(11) 0.0486(14) 0.0100(10) -0.0232(12) 0.0096(10)
C18 0.0325(10) 0.0328(10) 0.0309(10) 0.0101(8) -0.0052(8) 0.0037(8)
C19 0.0367(11) 0.0415(12) 0.0415(12) -0.0018(10) 0.0180(9) -0.0023(9)

loop_
_atom_type_symbol
_atom_type_description
_atom_type_scat_dispersion_real
_atom_type_scat_dispersion_imag
_atom_type_scat_source
C C 0.0181 0.0091 'International Tables Vol C Tables 4.2.6.8 and 6.1.1.4'
H H 0.0000 0.0000 'International Tables Vol C Tables 4.2.6.8 and 6.1.1.4'
N N 0.0311 0.0180 'International Tables Vol C Tables 4.2.6.8 and 6.1.1.4'
Co Co -2.3653 3.6143 'International Tables Vol C Tables 4.2.6.8 and 6.1.1.4'
Si Si 0.2541 0.3302 'International Tables Vol C Tables 4.2.6.8 and 6.1.1.4'

loop_
_geom_angle_atom_site_label_1
_geom_angle_atom_site_label_2
_geom_angle_atom_site_label_3
_geom_angle
C16 Co C12 119.82(8)
C16 Co C1 126.79(7)
C12 Co C1 111.73(8)
C12 Si1 C14 110.74(10)
C12 Si1 C15 112.02(10)
C14 Si1 C15 108.25(10)
C12 Si1 C13 111.60(9)
C14 Si1 C13 108.01(9)
C15 Si1 C13 106.00(10)
C16 Si2 C19 111.91(9)
C16 Si2 C17 113.22(10)
C19 Si2 C17 107.52(13)
C16 Si2 C18 112.03(9)
C19 Si2 C18 107.36(11)
C17 Si2 C18 104.33(10)
C1 N1 C2 111.00(13)
C1 N1 C4 126.43(13)
C2 N1 C4 122.52(14)
C1 N2 C3 110.90(14)
C1 N2 C8 126.60(14)
C3 N2 C8 122.34(13)
N1 C1 N2 104.24(13)
N1 C1 Co 128.52(11)
N2 C1 Co 126.62(12)
C3 C2 N1 106.67(15)
C2 C3 N2 107.18(14)
N1 C4 C7 108.20(15)
N1 C4 C6 108.44(15)
C7 C4 C6 112.5(3)
N1 C4 C5 111.00(14)
C7 C4 C5 109.0(2)
C6 C4 C5 107.8(2)
N2 C8 C9 110.17(13)
N2 C8 C11 107.88(13)
C9 C8 C11 110.25(15)
N2 C8 C10 108.77(14)
C9 C8 C10 109.12(15)
C11 C8 C10 110.63(14)
Si1 C12 Co 123.98(10)
Si2 C16 Co 122.33(9)

loop_
_geom_bond_atom_site_label_1
_geom_bond_atom_site_label_2
_geom_bond_distance
Co C16 2.0308(19)
Co C12 2.0438(19)
Co C1 2.0569(16)
Si1 C12 1.8378(19)
Si1 C14 1.876(2)
Si1 C15 1.880(2)
Si1 C13 1.890(2)
Si2 C16 1.8401(19)
Si2 C19 1.873(2)
Si2 C17 1.880(2)
Si2 C18 1.8816(19)
N1 C1 1.362(2)
N1 C2 1.390(2)
N1 C4 1.498(2)
N2 C1 1.366(2)
N2 C3 1.384(2)
N2 C8 1.493(2)
C2 C3 1.345(2)
C4 C7 1.501(3)
C4 C6 1.501(3)
C4 C5 1.507(3)
C8 C9 1.522(2)
C8 C11 1.528(2)
C8 C10 1.533(2)

loop_
_geom_torsion_atom_site_label_1
_geom_torsion_atom_site_label_2
_geom_torsion_atom_site_label_3
_geom_torsion_atom_site_label_4
_geom_torsion
C2 N1 C1 N2 -0.78(18)
C4 N1 C1 N2 -178.35(14)
C2 N1 C1 Co 170.59(12)
C4 N1 C1 Co -7.0(2)
C3 N2 C1 N1 0.40(18)
C8 N2 C1 N1 -175.09(14)
C3 N2 C1 Co -171.19(12)
C8 N2 C1 Co 13.3(2)
C16 Co C1 N1 92.32(16)
C12 Co C1 N1 -72.82(16)
C16 Co C1 N2 -98.12(15)
C12 Co C1 N2 96.74(15)
C1 N1 C2 C3 0.9(2)
C4 N1 C2 C3 178.56(15)
N1 C2 C3 N2 -0.60(19)
C1 N2 C3 C2 0.1(2)
C8 N2 C3 C2 175.85(15)
C1 N1 C4 C7 -137.0(3)
C2 N1 C4 C7 45.7(3)
C1 N1 C4 C6 100.7(2)
C2 N1 C4 C6 -76.6(3)
C1 N1 C4 C5 -17.5(2)
C2 N1 C4 C5 165.22(18)
C1 N2 C8 C9 -14.1(2)
C3 N2 C8 C9 170.91(15)
C1 N2 C8 C11 106.31(18)
C3 N2 C8 C11 -68.70(19)
C1 N2 C8 C10 -133.65(17)
C3 N2 C8 C10 51.3(2)
C14 Si1 C12 Co -59.98(16)
C15 Si1 C12 Co 60.98(17)
C13 Si1 C12 Co 179.66(13)
C16 Co C12 Si1 60.67(17)
C1 Co C12 Si1 -133.02(13)
C19 Si2 C16 Co -43.90(15)
C17 Si2 C16 Co -165.61(12)
C18 Si2 C16 Co 76.74(13)
C12 Co C16 Si2 -179.36(10)
C1 Co C16 Si2 16.58(16)
